data_2011934
loop_
_publ_author_name
' Kashino, Setsuo '
' Taka, Jun-ichiro '
' Fukunaga, Takeo'
' Ishida, Hiroyuki'

_publ_section_title
;
 Potassium hydrogen <i>trans</i>-glutaconate monohydrate at 295, 245
 and 40K, and its rubidium analogue at 298K
;
_journal_issue 5
_journal_name_full 'Acta Crystallographica Section C'
_journal_page_first 549
_journal_page_last 552
_journal_paper_doi 10.1107/S0108270101003237
_journal_volume 57
_journal_year 2001
_chemical_formula_iupac 'K(C5 H5 O4 ) , H2 O '
_chemical_formula_moiety 'K + C5 H5 O4 -, H2 O'
_chemical_formula_sum 'C5 H7 K O5'
_chemical_formula_weight 186.21
_space_group_IT_number 2
_symmetry_cell_setting triclinic
_symmetry_space_group_name_Hall '-P 1'
_symmetry_space_group_name_H-M 'P -1'
_atom_type_scat_source IntTabC
_cell_angle_alpha 103.400(10)
_cell_angle_beta 102.77(2)
_cell_angle_gamma 98.73(2)
_cell_formula_units_Z 2
_cell_length_a 9.927(2)
_cell_length_b 9.866(2)
_cell_length_c 4.0015(8)
_cell_measurement_reflns_used 24
_cell_measurement_temperature 40
_cell_measurement_theta_max 11.5
_cell_measurement_theta_min 10.5
_cell_volume 363.20(14)
_computing_cell_refinement 'MSC/AFC Diffractometer Control Software'
_computing_data_collection
;MSC/AFC Diffractometer Control Software (Molecular Structure Corporation,
 1990)
;
_computing_data_reduction 'TEXSAN (Molecular Structure Corporation, 1997-1999)'
_computing_publication_material TEXSAN
_computing_structure_refinement TEXSAN
_computing_structure_solution 'SIR92 (Altomare et al., 1994)'
_diffrn_ambient_temperature 40
_diffrn_measurement_device 'Huber off-center four circle'
_diffrn_measurement_method \w-2\q
_diffrn_radiation_monochromator graphite
_diffrn_radiation_source 'Rigaku rotating anode'
_diffrn_radiation_type 'Mo K\a'
_diffrn_radiation_wavelength .71073
_diffrn_reflns_av_R_equivalents .044
_diffrn_reflns_limit_h_max 16
_diffrn_reflns_limit_h_min -16
_diffrn_reflns_limit_k_max 15
_diffrn_reflns_limit_k_min -15
_diffrn_reflns_limit_l_max 6
_diffrn_reflns_limit_l_min 0
_diffrn_reflns_number 3476
_diffrn_reflns_reduction_process 'Lp corrections applied'
_diffrn_reflns_theta_max 35.0
_diffrn_reflns_theta_min 2.0
_diffrn_standards_decay_% none
_diffrn_standards_interval_count 97
_diffrn_standards_number 3
_exptl_absorpt_coefficient_mu .695
_exptl_absorpt_correction_type none
_exptl_crystal_colour colorless
_exptl_crystal_density_diffrn 1.703
_exptl_crystal_density_meas ?
_exptl_crystal_description prismatic
_exptl_crystal_F_000 192
_exptl_crystal_size_max .49
_exptl_crystal_size_mid .18
_exptl_crystal_size_min .13
_refine_diff_density_max .58
_refine_diff_density_min -.72
_refine_ls_extinction_method none
_refine_ls_goodness_of_fit_ref 2.01
_refine_ls_hydrogen_treatment refall
_refine_ls_matrix_type full
_refine_ls_number_constraints 0
_refine_ls_number_parameters 132
_refine_ls_number_reflns 2927
_refine_ls_number_restraints 0
_refine_ls_R_factor_gt .069
_refine_ls_shift/su_max .01
_refine_ls_structure_factor_coef Fsqd
_refine_ls_weighting_details 'w = 1/[\s^2^(Fo)]'
_refine_ls_weighting_scheme sigma
_refine_ls_wR_factor_ref .085
_reflns_number_gt 2927
_reflns_number_total 3093
_reflns_threshold_expression I>0.1\s(I)
_cod_data_source_file bj1024.cif
_cod_data_source_block I40K
_cod_depositor_comments
;
The following automatic conversions were performed:

'_exptl_crystal_density_meas' value 'not measured' was changed to '?'
- the value is perceived as not measured.

Automatic conversion script
Id: cif_fix_values 3008 2015-01-20 13:52:24Z robertas 
;
_cod_original_cell_volume 363.2(3)
_cod_database_code 2011934

loop_
_symmetry_equiv_pos_as_xyz
+x,+y,+z
-x,-y,-z

loop_
_atom_site_label
_atom_site_fract_x
_atom_site_fract_y
_atom_site_fract_z
_atom_site_U_iso_or_equiv
_atom_site_adp_type
_atom_site_calc_flag
_atom_site_calc_attached_atom
_atom_site_refinement_flags
_atom_site_occupancy
K1 .83838(4) .17954(4) .53441(9) .00911(10) Uani d ? . 1.0
O1 .43215(12) .08640(12) .9122(3) .0117(4) Uani d ? . 1.0
O2 .64621(12) .20057(12) .9220(3) .0113(4) Uani d ? . 1.0
O3 .05555(12) .28770(12) .2070(3) .0104(4) Uani d ? . 1.0
O4 .10295(12) .52227(12) .2524(3) .0104(4) Uani d ? . 1.0
O5 .15905(13) .02478(13) .0725(3) .0117(4) Uani d ? . 1.0
C1 .45286(17) .30381(16) .7482(4) .0104(5) Uani d ? . 1.0
C2 .32024(16) .31766(16) .7231(4) .0087(5) Uani d ? . 1.0
C3 .26907(16) .44210(16) .6286(4) .0098(5) Uani d ? . 1.0
C4 .51649(16) .19023(16) .8680(4) .0085(5) Uani d ? . 1.0
C5 .13116(16) .40968(16) .3404(4) .0085(5) Uani d ? . 1.0
H1 .519(3) .381(2) .716(6) .020(6) Uiso d ? . 1.0
H2 .257(2) .255(2) .779(6) .012(5) Uiso d ? . 1.0
H3 .343(2) .507(2) .574(6) .013(5) Uiso d ? . 1.0
H4 .256(2) .510(2) .825(6) .017(6) Uiso d ? . 1.0
H5 .466(5) .023(5) .943(11) .004(9) Uiso d ? S .5
H6 .041(11) .484(11) .06(3) .10(2) Uiso d ? S .5
H7 .131(3) .099(3) .133(6) .017(6) Uiso d ? . 1.0
H8 .245(3) .063(3) .081(7) .029(7) Uiso d ? . 1.0

loop_
_atom_site_aniso_label
_atom_site_aniso_U_11
_atom_site_aniso_U_22
_atom_site_aniso_U_33
_atom_site_aniso_U_12
_atom_site_aniso_U_13
_atom_site_aniso_U_23
K1 .00824(14) .01148(14) .00898(13) .00342(10) .00192(10) .00498(10)
O1 .0075(5) .0112(5) .0192(6) .0039(4) .0027(4) .0093(4)
O2 .0064(5) .0149(5) .0140(5) .0034(4) .0020(4) .0066(4)
O3 .0091(5) .0105(5) .0122(5) .0029(4) .0015(4) .0054(4)
O4 .0097(5) .0105(5) .0120(5) .0038(4) -.0001(4) .0067(4)
O5 .0088(5) .0116(5) .0149(5) .0032(4) .0027(4) .0042(4)
C1 .0086(6) .0108(6) .0130(7) .0026(5) .0018(5) .0067(5)
C2 .0086(6) .0095(6) .0090(6) .0027(5) .0015(5) .0046(5)
C3 .0075(6) .0102(6) .0128(6) .0028(5) .0007(5) .0067(5)
C4 .0076(6) .0102(6) .0081(6) .0035(5) .0012(5) .0037(5)
C5 .0076(6) .0115(6) .0091(6) .0044(5) .0034(5) .0056(5)

loop_
_geom_angle_atom_site_label_1
_geom_angle_atom_site_label_2
_geom_angle_atom_site_label_3
_geom_angle_site_symmetry_1
_geom_angle_site_symmetry_3
_geom_angle
_geom_angle_publ_flag
O2 K1 O2 . 1_554 92.50(4) yes
O2 K1 O3 . 1_655 155.65(4) yes
O2 K1 O3 . 1_656 87.04(4) yes
O2 K1 O4 . 2_666 84.58(4) yes
O2 K1 O5 . 2_655 131.57(4) yes
O2 K1 O5 . 2_656 69.48(4) yes
O2 K1 O3 1_554 1_655 84.18(4) no
O2 K1 O3 1_554 1_656 155.53(4) no
O2 K1 O4 1_554 2_666 86.03(4) no
O2 K1 O5 1_554 2_655 68.64(4) no
O2 K1 O5 1_554 2_656 132.99(4) no
O3 K1 O3 1_655 1_656 86.24(4) no
O3 K1 O4 1_655 2_666 71.15(4) no
O3 K1 O5 1_655 2_655 69.34(4) no
O3 K1 O5 1_655 2_656 128.93(4) no
O3 K1 O4 1_656 2_666 69.57(4) no
O3 K1 O5 1_656 2_655 128.03(4) no
O3 K1 O5 1_656 2_656 69.36(4) no
O4 K1 O5 2_666 2_655 134.57(4) no
O4 K1 O5 2_666 2_656 131.94(4) no
O5 K1 O5 2_655 2_656 90.98(4) no
K1 O2 K1 . 1_556 92.50(4) yes
K1 O3 K1 1_454 1_455 86.24(4) yes
K1 O5 K1 2_655 2_656 90.98(4) yes
C4 O1 H5 . . 115(4) no
C5 O4 H6 . . 100(7) no
C2 C1 C4 . . 125.86(14) yes
C2 C1 H1 . . 118.1(15) no
C4 C1 H1 . . 115.5(15) no
C1 C2 C3 . . 121.97(14) yes
C1 C2 H2 . . 121.7(15) no
C3 C2 H2 . . 116.2(14) no
C2 C3 C5 . . 116.91(13) yes
C2 C3 H3 . . 112.1(13) no
C2 C3 H4 . . 114.2(14) no
C5 C3 H3 . . 109.9(13) no
C5 C3 H4 . . 104.6(14) no
H3 C3 H4 . . 97.1(18) no
O1 C4 O2 . . 123.86(14) yes
O1 C4 C1 . . 117.33(13) yes
O2 C4 C1 . . 118.80(14) yes
O3 C5 O4 . . 124.73(14) yes
O3 C5 C3 . . 122.96(13) yes
O4 C5 C3 . . 112.30(13) yes
H7 O5 H8 . . 99(4) no

loop_
_geom_bond_atom_site_label_1
_geom_bond_atom_site_label_2
_geom_bond_site_symmetry_1
_geom_bond_site_symmetry_2
_geom_bond_distance
_geom_bond_publ_flag
K1 O2 . . 2.7142(13) yes
K1 O5 . 2_655 2.7814(14) yes
K1 O4 . 2_666 2.7962(13) yes
K1 O2 . 1_554 2.8242(14) yes
K1 O5 . 2_656 2.8295(13) yes
K1 O3 . 1_656 2.9043(15) yes
K1 O3 . 1_655 2.9498(13) yes
K1 O1 . 2_656 3.2949(16) no
O1 C4 . . 1.2925(19) yes
O1 H5 . . .80(4) no
O2 C4 . . 1.2419(18) yes
O3 C5 . . 1.2440(19) yes
O4 C5 . . 1.2917(18) yes
O4 H6 . . .84(10) no
O5 H7 . . .83(3) no
O5 H8 . . .85(3) no
C1 C2 . . 1.328(2) yes
C1 C4 . . 1.489(2) yes
C1 H1 . . .98(3) no
C2 C3 . . 1.494(2) yes
C2 H2 . . .93(2) no
C3 C5 . . 1.519(2) yes
C3 H3 . . .98(2) no
C3 H4 . . .95(2) no

loop_
_geom_contact_atom_site_label_1
_geom_contact_atom_site_label_2
_geom_contact_distance
_geom_contact_site_symmetry_2
_geom_contact_publ_flag
O1 H8 2.11(3) 1_556 no
O1 O1 2.460(2) 2_657 no
O1 O5 2.929(2) 1_556 no
O1 C4 3.134(2) 2_657 no
O1 H5 1.70(4) 2_657 no
O3 H7 2.09(3) . no
O3 O5 2.9121(17) . no
O4 H6 1.66(9) 2_565 no
O4 O4 2.438(2) 2_565 no
O4 C5 3.186(2) 2_566 no
O4 C5 3.202(2) 2_565 no
O5 C2 3.310(2) . no
C4 H5 2.41(4) 2_657 no
C5 H6 2.58(9) 2_565 no

loop_
_geom_hbond_atom_site_label_D
_geom_hbond_atom_site_label_H
_geom_hbond_atom_site_label_A
_geom_hbond_site_symmetry_A
_geom_hbond_distance_DH
_geom_hbond_distance_HA
_geom_hbond_distance_DA
_geom_hbond_angle_DHA
_geom_hbond_publ_flag
O5 H7 O3 . .83(3) 2.09(3) 2.9121(17) 171(2) yes
O5 H8 O1 1_554 .85(3) 2.11(3) 2.929(2) 157(2) yes
O1 H5 O1 2_657 .80(4) 1.70(4) 2.460(2) 167(5) yes
O4 H6 O4 2_565 .84(10) 1.66(9) 2.438(2) 154(10) yes

loop_
_geom_torsion_atom_site_label_1
_geom_torsion_atom_site_label_2
_geom_torsion_atom_site_label_3
_geom_torsion_atom_site_label_4
_geom_torsion
_geom_torsion_publ_flag
O1 C4 C1 C2 8.6(2) no
O2 C4 C1 C2 -170.91(15) no
O3 C5 C3 C2 6.4(2) no
O4 C5 C3 C2 -173.51(13) no
C1 C2 C3 C5 131.90(16) no
C3 C2 C1 C4 174.88(14) no
